data_4509955
loop_
_publ_author_name
'Putta, Anjaneyulu'
'Mottishaw, Jeffery D.'
'Wang, Zhihua'
'Sun, Haoran'

_publ_section_title
;
 Rational Design of Lamellar \p--\p Stacked Organic Crystalline Materials
 with Short Interplanar Distance
;
_journal_issue 1
_journal_name_full 'Crystal Growth &amp; Design'
_journal_page_first 350
_journal_paper_doi 10.1021/cg401637a
_journal_volume 14
_journal_year 2014
_chemical_formula_moiety 'C24 H6 F18 N2 S2'
_chemical_formula_sum 'C24 H6 F18 N2 S2'
_chemical_formula_weight 728.43
_chemical_name_common 9,10-bisC4F9dithiophenephenazine
_chemical_name_systematic '9,10-bis(perfluorobutyl)-dithieno[2,3-a: 3',2'-c]phenazine'
_space_group_IT_number 2
_symmetry_cell_setting triclinic
_symmetry_space_group_name_Hall '-P 1'
_symmetry_space_group_name_H-M 'P -1'
_atom_sites_solution_hydrogens geom
_atom_sites_solution_primary direct
_atom_sites_solution_secondary difmap
_audit_creation_method SHELXL-97
_cell_angle_alpha 81.8180(10)
_cell_angle_beta 85.3460(10)
_cell_angle_gamma 82.0850(10)
_cell_formula_units_Z 2
_cell_length_a 6.7136(6)
_cell_length_b 9.5424(9)
_cell_length_c 19.8914(18)
_cell_measurement_reflns_used 4631
_cell_measurement_temperature 100(2)
_cell_measurement_theta_max 20.77
_cell_measurement_theta_min 2.28
_cell_volume 1246.9(2)
_computing_cell_refinement 'Bruker SMART'
_computing_data_collection 'Bruker SMART'
_computing_data_reduction 'Bruker SAINT'
_computing_molecular_graphics 'Bruker SHELXTL'
_computing_publication_material 'Bruker SHELXTL'
_computing_structure_refinement 'SHELXL-97 (Sheldrick, 1997)'
_computing_structure_solution 'Bruker SHELXTL'
_diffrn_ambient_temperature 100(2)
_diffrn_measured_fraction_theta_full 0.999
_diffrn_measured_fraction_theta_max 0.999
_diffrn_measurement_device_type 'CCD area detector'
_diffrn_measurement_method 'phi and omega scans'
_diffrn_radiation_monochromator graphite
_diffrn_radiation_source 'fine-focus sealed tube'
_diffrn_radiation_type MoK\a
_diffrn_radiation_wavelength 0.71073
_diffrn_reflns_av_R_equivalents 0.0267
_diffrn_reflns_av_sigmaI/netI 0.0280
_diffrn_reflns_limit_h_max 6
_diffrn_reflns_limit_h_min -6
_diffrn_reflns_limit_k_max 9
_diffrn_reflns_limit_k_min -9
_diffrn_reflns_limit_l_max 19
_diffrn_reflns_limit_l_min -19
_diffrn_reflns_number 8274
_diffrn_reflns_theta_full 20.78
_diffrn_reflns_theta_max 20.78
_diffrn_reflns_theta_min 2.07
_exptl_absorpt_coefficient_mu 0.371
_exptl_absorpt_correction_T_max 0.9604
_exptl_absorpt_correction_T_min 0.8364
_exptl_absorpt_correction_type multi-scan
_exptl_absorpt_process_details SADABS
_exptl_crystal_colour Yellow
_exptl_crystal_density_diffrn 1.940
_exptl_crystal_density_method 'not measured'
_exptl_crystal_description Needle
_exptl_crystal_F_000 716
_exptl_crystal_size_max 0.50
_exptl_crystal_size_mid 0.15
_exptl_crystal_size_min 0.11
_refine_diff_density_max 0.643
_refine_diff_density_min -0.616
_refine_diff_density_rms 0.060
_refine_ls_extinction_method none
_refine_ls_goodness_of_fit_ref 1.023
_refine_ls_hydrogen_treatment constr
_refine_ls_matrix_type full
_refine_ls_number_parameters 415
_refine_ls_number_reflns 2609
_refine_ls_number_restraints 0
_refine_ls_restrained_S_all 1.023
_refine_ls_R_factor_all 0.0577
_refine_ls_R_factor_gt 0.0445
_refine_ls_shift/su_max 0.007
_refine_ls_shift/su_mean 0.001
_refine_ls_structure_factor_coef Fsqd
_refine_ls_weighting_details 'calc w=1/[\s^2^(Fo^2^)+(0.0349P)^2^+4.4813P] where P=(Fo^2^+2Fc^2^)/3'
_refine_ls_weighting_scheme calc
_refine_ls_wR_factor_gt 0.0995
_refine_ls_wR_factor_ref 0.1080
_reflns_number_gt 2151
_reflns_number_total 2609
_reflns_threshold_expression >2sigma(I)
_cod_data_source_file cg401637a_si_002.cif
_cod_data_source_block 13045
_cod_depositor_comments
;
The following automatic conversions were performed:

'_symmetry_cell_setting' value 'Triclinic' changed to 'triclinic'
according to
/usr/data/users/saulius/automatic-downloads/current/ACS/lib/dictionaries/cif_core.dic
dictionary named 'cif_core.dic' version 2.4.2 from 2011-04-26.

Automatic conversion script
Id: cif_fix_values 2281 2013-09-26 08:29:07Z andrius 
;
_cod_original_sg_symbol_H-M 'P-1   '
_cod_database_code 4509955

loop_
_symmetry_equiv_pos_as_xyz
'x, y, z'
'-x, -y, -z'

loop_
_atom_site_label
_atom_site_type_symbol
_atom_site_fract_x
_atom_site_fract_y
_atom_site_fract_z
_atom_site_U_iso_or_equiv
_atom_site_adp_type
_atom_site_occupancy
_atom_site_symmetry_multiplicity
_atom_site_calc_flag
_atom_site_refinement_flags
S2 S 0.70716(18) 0.64697(14) 0.62029(6) 0.0291(4) Uani 1 1 d .
S1 S 0.75644(19) 0.13049(13) 0.45998(7) 0.0315(4) Uani 1 1 d .
F003 F 0.8841(4) 0.8389(3) 0.13779(13) 0.0391(8) Uani 1 1 d .
F004 F 0.9306(4) 0.6084(3) 0.15566(13) 0.0336(7) Uani 1 1 d .
F005 F 0.4561(4) 0.8094(3) 0.16633(14) 0.0444(8) Uani 1 1 d .
F006 F 1.0919(4) 0.9581(3) 0.21747(15) 0.0437(8) Uani 1 1 d .
F007 F 0.5491(4) 0.5841(3) 0.16322(14) 0.0422(8) Uani 1 1 d .
F008 F 0.6298(4) 1.0861(3) 0.29230(13) 0.0353(7) Uani 1 1 d .
F009 F 0.6436(4) 1.0206(3) 0.19273(14) 0.0404(8) Uani 1 1 d .
F010 F 0.9986(5) 1.0989(3) 0.29297(18) 0.0527(9) Uani 1 1 d .
F011 F 0.7860(5) 1.2844(3) 0.18854(17) 0.0589(10) Uani 1 1 d .
F012 F 0.9197(5) 1.1267(4) 0.10528(17) 0.0587(10) Uani 1 1 d .
N2 N 0.7492(5) 0.6775(4) 0.46142(19) 0.0219(10) Uani 1 1 d .
F014 F 0.2548(6) 0.8135(6) 0.0521(2) 0.1001(16) Uani 1 1 d .
N1 N 0.7811(5) 0.4360(4) 0.38921(19) 0.0232(10) Uani 1 1 d .
C44 C 0.7501(6) 0.5450(5) 0.4936(2) 0.0224(12) Uani 1 1 d .
C41 C 0.7610(7) 0.8469(5) 0.2839(2) 0.0247(12) Uani 1 1 d .
C43 C 0.7796(6) 0.5702(5) 0.3571(2) 0.0206(11) Uani 1 1 d .
F019 F 1.0828(9) 1.3441(4) 0.0977(2) 0.129(2) Uani 1 1 d .
C45 C 0.7326(7) 0.5181(5) 0.5667(2) 0.0241(12) Uani 1 1 d .
C42 C 0.7873(7) 0.7235(5) 0.2481(2) 0.0247(12) Uani 1 1 d .
C51 C 0.7428(7) 1.0005(5) 0.2508(2) 0.0301(13) Uani 1 1 d .
F62 F 0.6327(7) 0.8728(6) 0.0412(2) 0.1079(18) Uani 1 1 d .
C024 C 0.7308(6) 0.3820(5) 0.6027(2) 0.0251(12) Uani 1 1 d .
C025 C 0.7429(7) 0.2611(5) 0.5657(2) 0.0251(12) Uani 1 1 d .
C026 C 0.7569(7) 0.2848(5) 0.4950(2) 0.0239(12) Uani 1 1 d .
F61 F 1.2667(7) 1.1544(4) 0.1320(2) 0.1000(16) Uani 1 1 d .
C029 C 0.6010(8) 0.7155(6) 0.1412(2) 0.0333(13) Uani 1 1 d .
C030 C 0.7540(7) 0.8276(5) 0.3537(2) 0.0238(12) Uani 1 1 d .
H030 H 0.7430 0.9072 0.3764 0.029 Uiso 1 1 calc R
C031 C 0.8037(7) 0.7251(5) 0.1716(2) 0.0292(13) Uani 1 1 d .
C032 C 0.7388(7) 0.0344(5) 0.5392(3) 0.0337(13) Uani 1 1 d .
H032 H 0.7345 -0.0636 0.5464 0.040 Uiso 1 1 calc R
C033 C 0.7640(6) 0.4232(5) 0.4568(2) 0.0211(12) Uani 1 1 d .
C034 C 0.7953(7) 0.5912(5) 0.2850(2) 0.0245(12) Uani 1 1 d .
H034 H 0.8117 0.5118 0.2619 0.029 Uiso 1 1 calc R
C035 C 0.7629(6) 0.6905(5) 0.3922(2) 0.0215(12) Uani 1 1 d .
C036 C 0.7099(7) 0.3854(6) 0.6739(2) 0.0295(13) Uani 1 1 d .
H036 H 0.7071 0.3045 0.7059 0.035 Uiso 1 1 calc R
F64 F 0.3497(8) 0.5933(7) 0.0533(2) 0.1180(19) Uani 1 1 d .
F63 F 0.7462(6) 0.6511(6) 0.03800(17) 0.1098(19) Uani 1 1 d .
C039 C 0.9463(8) 1.0611(6) 0.2350(3) 0.0389(14) Uani 1 1 d .
C040 C 0.7319(7) 0.1146(5) 0.5902(3) 0.0304(13) Uani 1 1 d .
H040 H 0.7212 0.0783 0.6361 0.036 Uiso 1 1 calc R
C041 C 0.6946(7) 0.5196(6) 0.6900(2) 0.0312(13) Uani 1 1 d .
H041 H 0.6788 0.5408 0.7345 0.037 Uiso 1 1 calc R
F65 F 0.4250(6) 0.7365(7) -0.03327(18) 0.129(2) Uani 1 1 d .
C043 C 0.5997(9) 0.7386(9) 0.0635(3) 0.0596(19) Uani 1 1 d .
C044 C 0.9501(10) 1.1894(7) 0.1772(5) 0.082(3) Uani 1 1 d .
C045 C 1.110(2) 1.2361(10) 0.1474(7) 0.210(10) Uani 1 1 d .
C046 C 0.4065(11) 0.7174(11) 0.0325(3) 0.076(3) Uani 1 1 d .
F41 F 1.1298(10) 1.3021(5) 0.2141(2) 0.123(2) Uani 1 1 d .

loop_
_atom_site_aniso_label
_atom_site_aniso_U_11
_atom_site_aniso_U_22
_atom_site_aniso_U_33
_atom_site_aniso_U_23
_atom_site_aniso_U_13
_atom_site_aniso_U_12
S2 0.0242(7) 0.0413(8) 0.0215(7) -0.0042(6) -0.0016(6) -0.0035(6)
S1 0.0296(8) 0.0268(8) 0.0366(8) -0.0008(6) -0.0041(6) -0.0011(6)
F003 0.0480(19) 0.0382(18) 0.0272(17) 0.0021(14) 0.0085(14) -0.0051(15)
F004 0.0335(17) 0.0396(18) 0.0237(16) -0.0049(13) 0.0037(13) 0.0064(14)
F005 0.0296(18) 0.056(2) 0.0414(19) -0.0037(16) 0.0010(15) 0.0117(16)
F006 0.0295(18) 0.0427(19) 0.049(2) 0.0098(15) 0.0064(15) 0.0073(15)
F007 0.0414(19) 0.052(2) 0.0349(18) -0.0058(15) -0.0063(14) -0.0083(16)
F008 0.0405(18) 0.0296(16) 0.0309(17) -0.0028(13) 0.0047(14) 0.0078(14)
F009 0.0474(19) 0.0380(18) 0.0308(18) 0.0027(14) -0.0082(15) 0.0080(15)
F010 0.042(2) 0.042(2) 0.077(3) -0.0144(18) -0.0106(18) -0.0046(15)
F011 0.066(2) 0.0338(19) 0.065(2) 0.0139(16) 0.0024(18) 0.0099(18)
F012 0.074(3) 0.051(2) 0.053(2) 0.0062(17) -0.0233(19) -0.0157(19)
N2 0.013(2) 0.030(3) 0.022(3) -0.002(2) -0.0034(17) -0.0017(18)
F014 0.048(3) 0.181(5) 0.064(3) -0.014(3) -0.017(2) 0.017(3)
N1 0.014(2) 0.029(3) 0.025(3) -0.003(2) -0.0050(18) 0.0017(18)
C44 0.010(2) 0.033(3) 0.023(3) -0.002(3) -0.003(2) 0.002(2)
C41 0.019(3) 0.025(3) 0.026(3) 0.001(2) 0.004(2) 0.003(2)
C43 0.011(3) 0.027(3) 0.022(3) 0.001(3) -0.002(2) 0.000(2)
F019 0.245(6) 0.040(2) 0.068(3) 0.020(2) 0.080(3) 0.016(3)
C45 0.012(3) 0.038(3) 0.021(3) -0.002(2) -0.002(2) -0.002(2)
C42 0.015(3) 0.035(3) 0.022(3) -0.001(3) 0.003(2) 0.001(2)
C51 0.031(3) 0.034(3) 0.023(3) -0.003(3) 0.000(3) 0.006(3)
F62 0.084(3) 0.167(5) 0.059(3) 0.070(3) -0.027(2) -0.044(3)
C024 0.008(3) 0.040(3) 0.024(3) 0.004(3) -0.001(2) 0.000(2)
C025 0.011(3) 0.032(3) 0.030(3) 0.002(3) 0.000(2) 0.000(2)
C026 0.016(3) 0.026(3) 0.028(3) 0.001(2) -0.004(2) 0.003(2)
F61 0.078(3) 0.071(3) 0.134(4) 0.015(3) 0.049(3) -0.014(2)
C029 0.030(3) 0.044(4) 0.021(3) -0.001(3) 0.005(2) 0.002(3)
C030 0.017(3) 0.026(3) 0.028(3) -0.005(2) -0.001(2) 0.000(2)
C031 0.028(3) 0.031(3) 0.025(3) 0.000(3) 0.007(2) 0.002(3)
C032 0.024(3) 0.024(3) 0.050(4) 0.005(3) -0.004(3) 0.000(2)
C033 0.010(3) 0.033(3) 0.019(3) -0.001(2) -0.006(2) -0.001(2)
C034 0.018(3) 0.031(3) 0.025(3) -0.007(3) 0.000(2) -0.001(2)
C035 0.011(3) 0.031(3) 0.023(3) -0.005(3) -0.002(2) 0.000(2)
C036 0.019(3) 0.044(4) 0.021(3) 0.008(3) -0.003(2) 0.000(2)
F64 0.122(4) 0.174(5) 0.074(3) -0.009(3) -0.052(3) -0.054(4)
F63 0.048(2) 0.243(6) 0.031(2) -0.046(3) -0.0048(18) 0.038(3)
C039 0.035(4) 0.030(3) 0.046(4) 0.005(3) 0.002(3) 0.003(3)
C040 0.023(3) 0.036(3) 0.029(3) 0.007(3) -0.002(2) -0.001(2)
C041 0.023(3) 0.054(4) 0.017(3) -0.004(3) -0.003(2) -0.006(3)
F65 0.050(3) 0.303(7) 0.025(3) -0.004(3) -0.0095(19) -0.010(3)
C043 0.038(4) 0.111(6) 0.021(4) 0.009(4) -0.003(3) 0.004(4)
C044 0.034(4) 0.052(5) 0.133(7) 0.051(5) 0.012(5) 0.015(4)
C045 0.243(15) 0.075(7) 0.216(14) 0.084(9) 0.205(14) 0.082(9)
C046 0.040(5) 0.155(9) 0.024(4) 0.010(4) -0.006(3) -0.006(5)
F41 0.218(6) 0.099(4) 0.068(3) -0.032(3) -0.056(4) -0.028(4)

loop_
_atom_type_symbol
_atom_type_description
_atom_type_scat_dispersion_real
_atom_type_scat_dispersion_imag
_atom_type_scat_source
C C 0.0033 0.0016 'International Tables Vol C Tables 4.2.6.8 and 6.1.1.4'
H H 0.0000 0.0000 'International Tables Vol C Tables 4.2.6.8 and 6.1.1.4'
N N 0.0061 0.0033 'International Tables Vol C Tables 4.2.6.8 and 6.1.1.4'
F F 0.0171 0.0103 'International Tables Vol C Tables 4.2.6.8 and 6.1.1.4'
S S 0.1246 0.1234 'International Tables Vol C Tables 4.2.6.8 and 6.1.1.4'

loop_
_geom_angle_atom_site_label_1
_geom_angle_atom_site_label_2
_geom_angle_atom_site_label_3
_geom_angle
C041 S2 C45 90.9(3)
C032 S1 C026 90.8(3)
C44 N2 C035 115.8(4)
C033 N1 C43 115.6(4)
N2 C44 C45 120.9(4)
N2 C44 C033 121.8(4)
C45 C44 C033 117.3(4)
C030 C41 C42 119.3(4)
C030 C41 C51 115.4(4)
C42 C41 C51 125.4(4)
N1 C43 C035 122.8(4)
N1 C43 C034 118.4(4)
C035 C43 C034 118.8(4)
C024 C45 C44 123.2(4)
C024 C45 S2 111.6(4)
C44 C45 S2 125.2(4)
C034 C42 C41 118.7(4)
C034 C42 C031 115.0(4)
C41 C42 C031 126.2(4)
F009 C51 F008 104.9(4)
F009 C51 C41 112.2(4)
F008 C51 C41 110.1(4)
F009 C51 C039 108.6(4)
F008 C51 C039 106.2(4)
C41 C51 C039 114.3(4)
C45 C024 C036 111.8(5)
C45 C024 C025 119.1(4)
C036 C024 C025 129.0(5)
C026 C025 C040 111.4(5)
C026 C025 C024 118.6(4)
C040 C025 C024 129.8(5)
C025 C026 C033 123.3(4)
C025 C026 S1 112.0(4)
C033 C026 S1 124.7(4)
F005 C029 F007 106.7(4)
F005 C029 C043 108.7(4)
F007 C029 C043 107.7(5)
F005 C029 C031 109.4(4)
F007 C029 C031 107.6(4)
C043 C029 C031 116.5(4)
C41 C030 C035 122.2(4)
C41 C030 H030 118.9
C035 C030 H030 118.9
F003 C031 F004 105.6(4)
F003 C031 C42 113.3(4)
F004 C031 C42 109.1(4)
F003 C031 C029 108.8(4)
F004 C031 C029 105.7(4)
C42 C031 C029 113.7(4)
C040 C032 S1 113.4(4)
C040 C032 H032 123.3
S1 C032 H032 123.3
N1 C033 C026 119.3(4)
N1 C033 C44 122.2(4)
C026 C033 C44 118.4(4)
C42 C034 C43 122.5(4)
C42 C034 H034 118.8
C43 C034 H034 118.8
N2 C035 C030 119.9(4)
N2 C035 C43 121.7(4)
C030 C035 C43 118.4(4)
C041 C036 C024 112.3(4)
C041 C036 H036 123.8
C024 C036 H036 123.8
F010 C039 F006 106.4(4)
F010 C039 C51 107.4(4)
F006 C039 C51 110.2(4)
F010 C039 C044 109.7(5)
F006 C039 C044 106.8(5)
C51 C039 C044 116.0(5)
C032 C040 C025 112.3(5)
C032 C040 H040 123.9
C025 C040 H040 123.9
C036 C041 S2 113.3(4)
C036 C041 H041 123.3
S2 C041 H041 123.3
F63 C043 F62 108.6(6)
F63 C043 C046 106.7(6)
F62 C043 C046 106.2(6)
F63 C043 C029 109.3(5)
F62 C043 C029 108.5(6)
C046 C043 C029 117.2(5)
C045 C044 F011 118.7(6)
C045 C044 C039 125.4(7)
F011 C044 C039 107.5(5)
C045 C044 F012 87.2(10)
F011 C044 F012 106.9(5)
C039 C044 F012 106.5(5)
F61 C045 C044 122.8(9)
F61 C045 F019 108.6(7)
C044 C045 F019 116.7(12)
F61 C045 F41 112.0(14)
C044 C045 F41 86.6(7)
F019 C045 F41 107.0(9)
F65 C046 F64 109.5(8)
F65 C046 F014 107.7(6)
F64 C046 F014 105.9(6)
F65 C046 C043 111.6(6)
F64 C046 C043 112.8(6)
F014 C046 C043 109.2(7)

loop_
_geom_bond_atom_site_label_1
_geom_bond_atom_site_label_2
_geom_bond_distance
S2 C041 1.713(5)
S2 C45 1.722(5)
S1 C032 1.711(5)
S1 C026 1.717(5)
F003 C031 1.347(5)
F004 C031 1.364(5)
F005 C029 1.345(6)
F006 C039 1.350(6)
F007 C029 1.351(6)
F008 C51 1.358(5)
F009 C51 1.356(5)
F010 C039 1.342(6)
F011 C044 1.353(7)
F012 C044 1.664(10)
N2 C44 1.333(6)
N2 C035 1.361(6)
F014 C046 1.346(9)
N1 C033 1.330(6)
N1 C43 1.346(6)
C44 C45 1.438(6)
C44 C033 1.448(7)
C41 C030 1.372(6)
C41 C42 1.444(7)
C41 C51 1.513(7)
C43 C035 1.414(6)
C43 C034 1.418(6)
F019 C045 1.327(10)
C45 C024 1.393(7)
C42 C034 1.363(6)
C42 C031 1.514(7)
C51 C039 1.548(7)
F62 C043 1.336(8)
C024 C036 1.415(7)
C024 C025 1.445(7)
C025 C026 1.388(7)
C025 C040 1.423(7)
C026 C033 1.431(7)
F61 C045 1.266(9)
C029 C043 1.529(8)
C029 C031 1.553(7)
C030 C035 1.415(6)
C030 H030 0.9300
C032 C040 1.349(7)
C032 H032 0.9300
C034 H034 0.9300
C036 C041 1.353(7)
C036 H036 0.9300
F64 C046 1.295(9)
F63 C043 1.318(7)
C039 C044 1.558(8)
C040 H040 0.9300
C041 H041 0.9300
F65 C046 1.293(7)
C043 C046 1.531(9)
C044 C045 1.284(12)
C045 F41 1.570(17)
